data_2209789
loop_
_publ_author_name
'Lin, Jin'
'Song, Hai-Bin'
'Xu, Shan-Sheng'

_publ_section_title
Bis{[1-(1<i>H</i>-inden-3-yl)cyclopentyl]-\h^5^-cyclopentadienyl}hexacarbonyldimolydenum(I)(<i>Mo{---</i>Mo})
_journal_coeditor_code CI2083
_journal_issue 8
_journal_name_full 'Acta Crystallographica Section E'
_journal_page_first m1861
_journal_page_last m1862
_journal_paper_doi 10.1107/S1600536806027000
_journal_volume 62
_journal_year 2006
_chemical_formula_iupac '[Mo2 (C19 H19) (C O)6]'
_chemical_formula_moiety 'C44 H38 Mo2 O6'
_chemical_formula_sum 'C44 H38 Mo2 O6'
_chemical_formula_weight 854.62
_chemical_name_systematic
;
Bis[(1H-inden-3-ylcyclopentyl)-\h^5^-
cyclopentadienyl]hexacarbonyldimolydenum(I)(Mo---Mo)
;
_space_group_IT_number 14
_symmetry_cell_setting monoclinic
_symmetry_space_group_name_Hall '-P 2ybc'
_symmetry_space_group_name_H-M 'P 1 21/c 1'
_atom_sites_solution_hydrogens geom
_atom_sites_solution_primary direct
_atom_sites_solution_secondary difmap
_cell_angle_alpha 90.00
_cell_angle_beta 108.134(3)
_cell_angle_gamma 90.00
_cell_formula_units_Z 2
_cell_length_a 19.038(4)
_cell_length_b 7.7015(16)
_cell_length_c 13.091(3)
_cell_measurement_reflns_used 2225
_cell_measurement_temperature 293(2)
_cell_measurement_theta_max 23.19
_cell_measurement_theta_min 2.25
_cell_volume 1824.1(7)
_computing_cell_refinement 'SAINT (Bruker, 1999)'
_computing_data_collection 'SMART (Bruker, 1998)'
_computing_data_reduction SAINT
_computing_molecular_graphics 'SHELXTL (Sheldrick, 1997b)'
_computing_publication_material SHELXTL
_computing_structure_refinement 'SHELXL97 (Sheldrick, 1997a)'
_computing_structure_solution 'SHELXS97 (Sheldrick, 1997a)'
_diffrn_ambient_temperature 293(2)
_diffrn_measured_fraction_theta_full 0.996
_diffrn_measured_fraction_theta_max 0.996
_diffrn_measurement_device_type 'Bruker SMART CCD 1000 area-detector'
_diffrn_measurement_method '\f and \w'
_diffrn_radiation_monochromator graphite
_diffrn_radiation_source 'fine-focus sealed tube'
_diffrn_radiation_type MoK\a
_diffrn_radiation_wavelength 0.71073
_diffrn_reflns_av_R_equivalents 0.0556
_diffrn_reflns_av_sigmaI/netI 0.0698
_diffrn_reflns_limit_h_max 23
_diffrn_reflns_limit_h_min -23
_diffrn_reflns_limit_k_max 9
_diffrn_reflns_limit_k_min -4
_diffrn_reflns_limit_l_max 14
_diffrn_reflns_limit_l_min -16
_diffrn_reflns_number 9906
_diffrn_reflns_theta_full 26.30
_diffrn_reflns_theta_max 26.30
_diffrn_reflns_theta_min 2.87
_diffrn_standards_number 0
_exptl_absorpt_coefficient_mu 0.737
_exptl_absorpt_correction_T_max 1.000000
_exptl_absorpt_correction_T_min 0.691311
_exptl_absorpt_correction_type multi-scan
_exptl_absorpt_process_details '(SADABS; Sheldrick, 1996)'
_exptl_crystal_colour red
_exptl_crystal_density_diffrn 1.556
_exptl_crystal_density_method 'not measured'
_exptl_crystal_description Plate
_exptl_crystal_F_000 868
_exptl_crystal_size_max 0.30
_exptl_crystal_size_mid 0.20
_exptl_crystal_size_min 0.08
_refine_diff_density_max 0.518
_refine_diff_density_min -0.465
_refine_ls_extinction_method none
_refine_ls_goodness_of_fit_ref 1.010
_refine_ls_hydrogen_treatment constr
_refine_ls_matrix_type full
_refine_ls_number_parameters 235
_refine_ls_number_reflns 3693
_refine_ls_number_restraints 0
_refine_ls_restrained_S_all 1.010
_refine_ls_R_factor_all 0.0815
_refine_ls_R_factor_gt 0.0371
_refine_ls_shift/su_max 0.001
_refine_ls_shift/su_mean 0.000
_refine_ls_structure_factor_coef Fsqd
_refine_ls_weighting_details 'calc w=1/[\s^2^(Fo^2^)+(0.0217P)^2^+1.246P] where P=(Fo^2^+2Fc^2^)/3'
_refine_ls_weighting_scheme calc
_refine_ls_wR_factor_gt 0.0639
_refine_ls_wR_factor_ref 0.0789
_reflns_number_gt 2385
_reflns_number_total 3693
_reflns_threshold_expression I>2\s(I)
_cod_data_source_file ci2083.cif
_cod_data_source_block I
_cod_depositor_comments
;
The following automatic conversions were performed:
'_symmetry_cell_setting' value 'Monoclinic' changed to 'monoclinic'
according to '/home/saulius/struct/CIF-dictionaries/cif_core.dic'
dictionary named 'cif_core.dic' version 2.4.1 from
2010-06-29.

'_geom_bond_publ_flag' value 'Yes' changed to 'yes' according
to '/home/saulius/struct/CIF-dictionaries/cif_core.dic' dictionary named
'cif_core.dic' version 2.4.1 from 2010-06-29 (8
times).

'_geom_angle_publ_flag' value 'Yes' changed to 'yes' according to
'/home/saulius/struct/CIF-dictionaries/cif_core.dic' dictionary named
'cif_core.dic' version 2.4.1 from 2010-06-29 (28 times).

Automatic conversion script
Id: cif_fix_enum 1527 2010-12-29 10:47:43Z saulius 

The following automatic conversions were performed:

'_symmetry_cell_setting' value 'Monoclinic' changed to 'monoclinic'
according to /home/saulius/struct/CIF-dictionaries/cif_core.dic
dictionary named 'cif_core.dic' version 2.4.1 from
2010-06-29.

'_geom_bond_publ_flag' value 'Yes' changed to 'yes'
according to /home/saulius/struct/CIF-dictionaries/cif_core.dic
dictionary named 'cif_core.dic' version 2.4.1 from 2010-06-29 (8
times).

'_geom_angle_publ_flag' value 'Yes' changed to 'yes'
according to /home/saulius/struct/CIF-dictionaries/cif_core.dic
dictionary named 'cif_core.dic' version 2.4.1 from 2010-06-29 (28
times).

Automatic conversion script
Id: cif_fix_values 1715 2011-07-08 13:25:40Z adriana 
;
_cod_original_sg_symbol_H-M 'P 21/c'
_cod_database_code 2209789
_cod_database_fobs_code 2209789

loop_
_symmetry_equiv_pos_as_xyz
'x, y, z'
'-x, y+1/2, -z+1/2'
'-x, -y, -z'
'x, -y-1/2, z-1/2'

loop_
_atom_site_type_symbol
_atom_site_label
_atom_site_fract_x
_atom_site_fract_y
_atom_site_fract_z
_atom_site_U_iso_or_equiv
_atom_site_adp_type
_atom_site_calc_flag
_atom_site_refinement_flags
_atom_site_occupancy
Mo Mo1 0.086436(17) 0.51510(4) 0.07024(3) 0.02717(11) Uani d . 1
O O1 0.15444(17) 0.4507(4) 0.3154(2) 0.0543(9) Uani d . 1
O O2 0.03945(17) 0.1357(4) 0.1021(3) 0.0633(10) Uani d . 1
O O3 -0.00227(16) 0.7696(4) 0.1704(2) 0.0517(8) Uani d . 1
C C1 0.1300(2) 0.4755(5) 0.2249(3) 0.0368(9) Uani d . 1
C C2 0.0527(2) 0.2772(6) 0.0874(3) 0.0388(10) Uani d . 1
C C3 0.0268(2) 0.6732(5) 0.1301(3) 0.0360(10) Uani d . 1
C C4 0.1355(2) 0.7261(6) -0.0184(3) 0.0401(11) Uani d . 1
H H4 0.1197 0.8478 -0.0287 0.048 Uiso calc R 1
C C5 0.1079(2) 0.5912(6) -0.0927(3) 0.0463(12) Uani d . 1
H H5 0.0701 0.6031 -0.1629 0.056 Uiso calc R 1
C C6 0.1477(2) 0.4406(6) -0.0522(4) 0.0462(12) Uani d . 1
H H6 0.1434 0.3294 -0.0902 0.055 Uiso calc R 1
C C7 0.2006(2) 0.4812(5) 0.0463(3) 0.0390(10) Uani d . 1
H H7 0.2396 0.4028 0.0880 0.047 Uiso calc R 1
C C8 0.1949(2) 0.6617(5) 0.0687(3) 0.0317(9) Uani d . 1
C C9 0.2478(2) 0.7675(5) 0.1575(3) 0.0335(10) Uani d . 1
C C10 0.2854(2) 0.9137(5) 0.1099(4) 0.0452(11) Uani d . 1
H H10A 0.3276 0.8686 0.0917 0.054 Uiso calc R 1
H H10B 0.2507 0.9637 0.0460 0.054 Uiso calc R 1
C C11 0.3094(3) 1.0463(6) 0.1981(5) 0.0851(19) Uani d . 1
H H11A 0.3591 1.0213 0.2439 0.102 Uiso calc R 1
H H11B 0.3089 1.1614 0.1678 0.102 Uiso calc R 1
C C12 0.2567(3) 1.0376(6) 0.2611(4) 0.0673(15) Uani d . 1
H H12A 0.2266 1.1418 0.2500 0.081 Uiso calc R 1
H H12B 0.2832 1.0268 0.3372 0.081 Uiso calc R 1
C C13 0.2082(2) 0.8782(6) 0.2212(4) 0.0519(13) Uani d . 1
H H13A 0.1597 0.9129 0.1753 0.062 Uiso calc R 1
H H13B 0.2025 0.8128 0.2814 0.062 Uiso calc R 1
C C14 0.3072(2) 0.6520(5) 0.2287(4) 0.0422(11) Uani d . 1
C C15 0.3192(3) 0.6177(7) 0.3326(4) 0.0659(15) Uani d . 1
H H15 0.2911 0.6631 0.3730 0.079 Uiso calc R 1
C C16 0.3834(3) 0.4975(8) 0.3764(5) 0.102(2) Uani d . 1
H H16A 0.4219 0.5516 0.4344 0.123 Uiso calc R 1
H H16B 0.3681 0.3903 0.4021 0.123 Uiso calc R 1
C C17 0.4088(3) 0.4660(6) 0.2810(5) 0.0757(18) Uani d . 1
C C18 0.4670(4) 0.3663(9) 0.2706(8) 0.126(4) Uani d . 1
H H18 0.4980 0.3062 0.3289 0.152 Uiso calc R 1
C C19 0.4772(4) 0.3594(10) 0.1714(10) 0.134(4) Uani d . 1
H H19 0.5165 0.2950 0.1633 0.161 Uiso calc R 1
C C20 0.4316(3) 0.4440(8) 0.0843(7) 0.097(2) Uani d . 1
H H20 0.4393 0.4328 0.0178 0.117 Uiso calc R 1
C C21 0.3743(2) 0.5455(6) 0.0933(5) 0.0601(14) Uani d . 1
H H21 0.3437 0.6046 0.0342 0.072 Uiso calc R 1
C C22 0.3635(2) 0.5573(5) 0.1932(4) 0.0475(12) Uani d . 1

loop_
_atom_site_aniso_label
_atom_site_aniso_U_11
_atom_site_aniso_U_22
_atom_site_aniso_U_33
_atom_site_aniso_U_12
_atom_site_aniso_U_13
_atom_site_aniso_U_23
Mo1 0.02268(16) 0.0320(2) 0.02582(17) -0.00220(17) 0.00608(12) 0.00117(18)
O1 0.066(2) 0.061(2) 0.0299(18) -0.0061(16) 0.0064(16) 0.0103(15)
O2 0.062(2) 0.035(2) 0.083(3) -0.0056(17) 0.0078(19) 0.0156(18)
O3 0.0454(19) 0.059(2) 0.052(2) 0.0003(16) 0.0166(16) -0.0229(16)
C1 0.039(2) 0.033(2) 0.040(2) -0.003(2) 0.0130(19) 0.007(2)
C2 0.035(2) 0.037(3) 0.040(3) 0.002(2) 0.004(2) 0.001(2)
C3 0.028(2) 0.042(3) 0.034(3) -0.0065(19) 0.004(2) 0.000(2)
C4 0.033(2) 0.047(3) 0.042(3) -0.003(2) 0.015(2) 0.017(2)
C5 0.031(2) 0.082(3) 0.026(2) -0.015(2) 0.009(2) 0.005(2)
C6 0.032(2) 0.066(3) 0.043(3) -0.010(2) 0.016(2) -0.021(2)
C7 0.0218(19) 0.045(3) 0.052(3) 0.002(2) 0.0139(18) -0.008(2)
C8 0.029(2) 0.035(2) 0.035(2) -0.0056(18) 0.0147(19) -0.0008(18)
C9 0.030(2) 0.032(2) 0.037(2) -0.0025(18) 0.0088(19) -0.0001(18)
C10 0.036(3) 0.048(3) 0.049(3) -0.013(2) 0.008(2) 0.005(2)
C11 0.099(5) 0.050(4) 0.118(5) -0.026(3) 0.051(4) -0.020(3)
C12 0.071(4) 0.051(3) 0.085(4) -0.009(3) 0.031(3) -0.022(3)
C13 0.047(3) 0.052(3) 0.061(3) -0.007(2) 0.023(3) -0.016(2)
C14 0.039(3) 0.040(3) 0.042(3) -0.008(2) 0.004(2) -0.002(2)
C15 0.071(4) 0.075(4) 0.042(3) -0.021(3) 0.004(3) 0.007(3)
C16 0.100(5) 0.086(5) 0.079(4) -0.032(4) -0.031(4) 0.041(4)
C17 0.046(3) 0.040(3) 0.108(5) -0.002(3) -0.024(3) 0.018(3)
C18 0.056(5) 0.046(4) 0.221(11) 0.007(3) -0.038(6) 0.019(6)
C19 0.046(4) 0.064(5) 0.275(14) 0.013(3) 0.022(8) -0.032(8)
C20 0.052(4) 0.077(5) 0.174(8) -0.007(3) 0.052(5) -0.050(4)
C21 0.036(3) 0.056(3) 0.091(4) -0.002(2) 0.024(3) -0.020(3)
C22 0.033(2) 0.034(3) 0.065(3) -0.0055(19) -0.001(2) -0.004(2)

loop_
_atom_type_symbol
_atom_type_description
_atom_type_scat_dispersion_real
_atom_type_scat_dispersion_imag
_atom_type_scat_source
C C 0.0033 0.0016 'International Tables Vol C Tables 4.2.6.8 and 6.1.1.4'
H H 0.0000 0.0000 'International Tables Vol C Tables 4.2.6.8 and 6.1.1.4'
Mo Mo -1.6832 0.6857 'International Tables Vol C Tables 4.2.6.8 and 6.1.1.4'
O O 0.0106 0.0060 'International Tables Vol C Tables 4.2.6.8 and 6.1.1.4'

loop_
_geom_angle_atom_site_label_1
_geom_angle_atom_site_label_2
_geom_angle_atom_site_label_3
_geom_angle
_geom_angle_publ_flag
C1 Mo1 C2 77.65(16) yes
C1 Mo1 C3 78.33(16) yes
C2 Mo1 C3 106.13(17) yes
C1 Mo1 C7 90.54(16) yes
C2 Mo1 C7 105.28(16) yes
C3 Mo1 C7 143.38(15) yes
C1 Mo1 C6 122.14(16) yes
C2 Mo1 C6 95.71(16) yes
C3 Mo1 C6 153.31(17) yes
C7 Mo1 C6 35.24(14) yes
C1 Mo1 C4 120.81(15) yes
C2 Mo1 C4 152.75(17) yes
C3 Mo1 C4 97.73(16) yes
C7 Mo1 C4 58.36(14) yes
C6 Mo1 C4 58.00(15) yes
C1 Mo1 C8 89.62(15) yes
C2 Mo1 C8 139.49(15) yes
C3 Mo1 C8 108.65(15) yes
C7 Mo1 C8 35.72(13) yes
C6 Mo1 C8 58.99(14) yes
C4 Mo1 C8 35.14(13) yes
C1 Mo1 C5 146.51(15) yes
C2 Mo1 C5 119.02(17) yes
C3 Mo1 C5 118.95(17) yes
C7 Mo1 C5 58.06(15) yes
C6 Mo1 C5 34.59(15) yes
C4 Mo1 C5 34.72(14) yes
C8 Mo1 C5 58.44(14) yes
O1 C1 Mo1 178.9(4) ?
O2 C2 Mo1 174.1(4) ?
O3 C3 Mo1 174.3(3) ?
C5 C4 C8 109.2(4) ?
C5 C4 Mo1 73.2(2) ?
C8 C4 Mo1 72.7(2) ?
C5 C4 H4 125.3 ?
C8 C4 H4 125.3 ?
Mo1 C4 H4 125.3 ?
C6 C5 C4 108.0(4) ?
C6 C5 Mo1 71.2(2) ?
C4 C5 Mo1 72.1(2) ?
C6 C5 H5 125.9 ?
C4 C5 H5 125.9 ?
Mo1 C5 H5 125.9 ?
C5 C6 C7 108.2(4) ?
C5 C6 Mo1 74.2(2) ?
C7 C6 Mo1 71.5(2) ?
C5 C6 H6 125.7 ?
C7 C6 H6 125.7 ?
Mo1 C6 H6 125.7 ?
C6 C7 C8 109.1(4) ?
C6 C7 Mo1 73.3(2) ?
C8 C7 Mo1 74.2(2) ?
C6 C7 H7 125.2 ?
C8 C7 H7 125.2 ?
Mo1 C7 H7 125.2 ?
C4 C8 C7 105.5(4) ?
C4 C8 C9 126.8(4) ?
C7 C8 C9 127.2(4) ?
C4 C8 Mo1 72.2(2) ?
C7 C8 Mo1 70.1(2) ?
C9 C8 Mo1 128.7(3) ?
C14 C9 C8 110.3(3) ?
C14 C9 C13 112.9(4) ?
C8 C9 C13 113.0(3) ?
C14 C9 C10 108.8(3) ?
C8 C9 C10 111.0(3) ?
C13 C9 C10 100.3(3) ?
C11 C10 C9 104.5(4) ?
C11 C10 H10A 110.9 ?
C9 C10 H10A 110.9 ?
C11 C10 H10B 110.9 ?
C9 C10 H10B 110.9 ?
H10A C10 H10B 108.9 ?
C12 C11 C10 107.5(4) ?
C12 C11 H11A 110.2 ?
C10 C11 H11A 110.2 ?
C12 C11 H11B 110.2 ?
C10 C11 H11B 110.2 ?
H11A C11 H11B 108.5 ?
C11 C12 C13 106.7(4) ?
C11 C12 H12A 110.4 ?
C13 C12 H12A 110.4 ?
C11 C12 H12B 110.4 ?
C13 C12 H12B 110.4 ?
H12A C12 H12B 108.6 ?
C12 C13 C9 106.5(3) ?
C12 C13 H13A 110.4 ?
C9 C13 H13A 110.4 ?
C12 C13 H13B 110.4 ?
C9 C13 H13B 110.4 ?
H13A C13 H13B 108.6 ?
C15 C14 C22 108.1(4) ?
C15 C14 C9 127.2(4) ?
C22 C14 C9 124.7(4) ?
C14 C15 C16 111.9(5) ?
C14 C15 H15 124.0 ?
C16 C15 H15 124.0 ?
C17 C16 C15 102.6(4) ?
C17 C16 H16A 111.2 ?
C15 C16 H16A 111.2 ?
C17 C16 H16B 111.2 ?
C15 C16 H16B 111.2 ?
H16A C16 H16B 109.2 ?
C18 C17 C22 120.4(7) ?
C18 C17 C16 130.4(6) ?
C22 C17 C16 109.2(5) ?
C19 C18 C17 117.8(8) ?
C19 C18 H18 121.1 ?
C17 C18 H18 121.1 ?
C20 C19 C18 122.1(8) ?
C20 C19 H19 119.0 ?
C18 C19 H19 119.0 ?
C19 C20 C21 121.0(8) ?
C19 C20 H20 119.5 ?
C21 C20 H20 119.5 ?
C20 C21 C22 118.1(6) ?
C20 C21 H21 120.9 ?
C22 C21 H21 120.9 ?
C21 C22 C17 120.6(5) ?
C21 C22 C14 131.3(4) ?
C17 C22 C14 108.1(5) ?

loop_
_geom_bond_atom_site_label_1
_geom_bond_atom_site_label_2
_geom_bond_distance
_geom_bond_publ_flag
Mo1 C1 1.958(4) yes
Mo1 C2 1.977(4) yes
Mo1 C3 1.985(4) yes
Mo1 C4 2.353(4) yes
Mo1 C5 2.367(4) yes
Mo1 C6 2.329(4) yes
Mo1 C7 2.306(4) yes
Mo1 C8 2.359(4) yes
O1 C1 1.146(4) ?
O2 C2 1.148(4) ?
O3 C3 1.148(4) ?
C4 C5 1.408(6) ?
C4 C8 1.422(5) ?
C4 H4 0.98 ?
C5 C6 1.396(6) ?
C5 H5 0.98 ?
C6 C7 1.403(5) ?
C6 H6 0.98 ?
C7 C8 1.431(5) ?
C7 H7 0.98 ?
C8 C9 1.517(5) ?
C9 C14 1.511(5) ?
C9 C13 1.543(5) ?
C9 C10 1.564(5) ?
C10 C11 1.501(6) ?
C10 H10A 0.97 ?
C10 H10B 0.97 ?
C11 C12 1.485(6) ?
C11 H11A 0.97 ?
C11 H11B 0.97 ?
C12 C13 1.527(6) ?
C12 H12A 0.97 ?
C12 H12B 0.97 ?
C13 H13A 0.97 ?
C13 H13B 0.97 ?
C14 C15 1.333(6) ?
C14 C22 1.485(6) ?
C15 C16 1.497(8) ?
C15 H15 0.93 ?
C16 C17 1.493(8) ?
C16 H16A 0.97 ?
C16 H16B 0.97 ?
C17 C18 1.390(9) ?
C17 C22 1.394(7) ?
C18 C19 1.372(11) ?
C18 H18 0.93 ?
C19 C20 1.365(11) ?
C19 H19 0.93 ?
C20 C21 1.377(7) ?
C20 H20 0.93 ?
C21 C22 1.388(7) ?
C21 H21 0.93 ?

loop_
_geom_hbond_atom_site_label_D
_geom_hbond_atom_site_label_H
_geom_hbond_atom_site_label_A
_geom_hbond_site_symmetry_A
_geom_hbond_distance_DH
_geom_hbond_distance_HA
_geom_hbond_distance_DA
_geom_hbond_angle_DHA
C5 H5 O3 4_575 0.98 2.40 3.334(5) 160
C6 H6 O1 4_565 0.98 2.53 3.499(6) 171

loop_
_geom_torsion_atom_site_label_1
_geom_torsion_atom_site_label_2
_geom_torsion_atom_site_label_3
_geom_torsion_atom_site_label_4
_geom_torsion
C1 Mo1 C4 C5 147.6(3)
C2 Mo1 C4 C5 19.7(5)
C3 Mo1 C4 C5 -131.4(3)
C7 Mo1 C4 C5 78.4(3)
C6 Mo1 C4 C5 36.6(2)
C8 Mo1 C4 C5 117.0(4)
C1 Mo1 C4 C8 30.6(3)
C2 Mo1 C4 C8 -97.3(4)
C3 Mo1 C4 C8 111.6(3)
C7 Mo1 C4 C8 -38.6(2)
C6 Mo1 C4 C8 -80.3(3)
C5 Mo1 C4 C8 -117.0(4)
C8 C4 C5 C6 1.8(5)
Mo1 C4 C5 C6 -62.5(3)
C8 C4 C5 Mo1 64.3(3)
C1 Mo1 C5 C6 60.4(4)
C2 Mo1 C5 C6 -52.8(3)
C3 Mo1 C5 C6 175.1(2)
C7 Mo1 C5 C6 37.7(2)
C4 Mo1 C5 C6 117.0(4)
C8 Mo1 C5 C6 80.0(3)
C1 Mo1 C5 C4 -56.6(4)
C2 Mo1 C5 C4 -169.8(2)
C3 Mo1 C5 C4 58.1(3)
C7 Mo1 C5 C4 -79.3(3)
C6 Mo1 C5 C4 -117.0(4)
C8 Mo1 C5 C4 -37.0(2)
C4 C5 C6 C7 -0.8(5)
Mo1 C5 C6 C7 -63.9(3)
C4 C5 C6 Mo1 63.1(3)
C1 Mo1 C6 C5 -145.5(2)
C2 Mo1 C6 C5 135.5(3)
C3 Mo1 C6 C5 -9.6(5)
C7 Mo1 C6 C5 -115.9(4)
C4 Mo1 C6 C5 -36.8(2)
C8 Mo1 C6 C5 -78.2(3)
C1 Mo1 C6 C7 -29.5(3)
C2 Mo1 C6 C7 -108.5(3)
C3 Mo1 C6 C7 106.3(4)
C4 Mo1 C6 C7 79.2(3)
C8 Mo1 C6 C7 37.7(2)
C5 Mo1 C6 C7 115.9(4)
C5 C6 C7 C8 -0.5(5)
Mo1 C6 C7 C8 -66.1(3)
C5 C6 C7 Mo1 65.6(3)
C1 Mo1 C7 C6 155.3(3)
C2 Mo1 C7 C6 78.0(3)
C3 Mo1 C7 C6 -133.7(3)
C4 Mo1 C7 C6 -78.1(3)
C8 Mo1 C7 C6 -116.1(4)
C5 Mo1 C7 C6 -37.0(3)
C1 Mo1 C7 C8 -88.6(2)
C2 Mo1 C7 C8 -165.9(2)
C3 Mo1 C7 C8 -17.7(4)
C6 Mo1 C7 C8 116.1(4)
C4 Mo1 C7 C8 38.0(2)
C5 Mo1 C7 C8 79.1(3)
C5 C4 C8 C7 -2.0(4)
Mo1 C4 C8 C7 62.6(2)
C5 C4 C8 C9 170.0(4)
Mo1 C4 C8 C9 -125.4(4)
C5 C4 C8 Mo1 -64.6(3)
C6 C7 C8 C4 1.5(4)
Mo1 C7 C8 C4 -64.0(3)
C6 C7 C8 C9 -170.5(4)
Mo1 C7 C8 C9 124.0(4)
C6 C7 C8 Mo1 65.5(3)
C1 Mo1 C8 C4 -154.1(3)
C2 Mo1 C8 C4 135.6(3)
C3 Mo1 C8 C4 -76.5(3)
C7 Mo1 C8 C4 114.5(4)
C6 Mo1 C8 C4 77.3(3)
C5 Mo1 C8 C4 36.6(3)
C1 Mo1 C8 C7 91.4(3)
C2 Mo1 C8 C7 21.1(4)
C3 Mo1 C8 C7 169.0(2)
C6 Mo1 C8 C7 -37.2(2)
C4 Mo1 C8 C7 -114.5(4)
C5 Mo1 C8 C7 -77.9(3)
C1 Mo1 C8 C9 -30.8(3)
C2 Mo1 C8 C9 -101.1(4)
C3 Mo1 C8 C9 46.8(4)
C7 Mo1 C8 C9 -122.2(4)
C6 Mo1 C8 C9 -159.4(4)
C4 Mo1 C8 C9 123.3(5)
C5 Mo1 C8 C9 159.9(4)
C4 C8 C9 C14 -174.9(4)
C7 C8 C9 C14 -4.6(5)
Mo1 C8 C9 C14 88.8(4)
C4 C8 C9 C13 57.6(5)
C7 C8 C9 C13 -132.1(4)
Mo1 C8 C9 C13 -38.7(5)
C4 C8 C9 C10 -54.2(5)
C7 C8 C9 C10 116.1(4)
Mo1 C8 C9 C10 -150.5(3)
C14 C9 C10 C11 -80.9(4)
C8 C9 C10 C11 157.5(4)
C13 C9 C10 C11 37.8(5)
C9 C10 C11 C12 -29.9(6)
C10 C11 C12 C13 9.1(6)
C11 C12 C13 C9 15.6(6)
C14 C9 C13 C12 83.2(5)
C8 C9 C13 C12 -150.7(4)
C10 C9 C13 C12 -32.5(5)
C8 C9 C14 C15 -116.0(5)
C13 C9 C14 C15 11.6(6)
C10 C9 C14 C15 122.0(5)
C8 C9 C14 C22 64.6(5)
C13 C9 C14 C22 -167.8(4)
C10 C9 C14 C22 -57.4(5)
C22 C14 C15 C16 -0.4(6)
C9 C14 C15 C16 -179.8(4)
C14 C15 C16 C17 0.5(6)
C15 C16 C17 C18 179.3(6)
C15 C16 C17 C22 -0.5(6)
C22 C17 C18 C19 -0.9(10)
C16 C17 C18 C19 179.4(7)
C17 C18 C19 C20 -1.2(13)
C18 C19 C20 C21 2.2(12)
C19 C20 C21 C22 -1.0(8)
C20 C21 C22 C17 -1.1(7)
C20 C21 C22 C14 -179.1(4)
C18 C17 C22 C21 2.1(7)
C16 C17 C22 C21 -178.1(4)
C18 C17 C22 C14 -179.5(5)
C16 C17 C22 C14 0.3(5)
C15 C14 C22 C21 178.3(5)
C9 C14 C22 C21 -2.3(7)
C15 C14 C22 C17 0.1(5)
C9 C14 C22 C17 179.5(4)
